data_2000102
loop_
_publ_author_name
'Averbuch-Pouchot, M.-T.'
'Bourdat, A.-G.'
'Defrancq, E.'
'Durif, A.'
'Kotera, M.'
'Lhomme, J.'

_publ_section_title
;
 Crystal structure of 7-nitro-1(2'-deoxy-\b-D-ribofuranosyl)-indole,
 C~13~H~14~N~2~O~5~
;
_journal_issue 1-4
_journal_name_full
;
 Zeitschrift f\"ur Kristallographie - New Crystal Structures
;
_journal_page_first 181
_journal_page_last 182
_journal_paper_doi 10.1524/ncrs.1998.213.14.181
_journal_volume 213
_journal_year 1998
_chemical_formula_sum 'C13 H14 N2 O5'
_space_group_IT_number 4
_symmetry_cell_setting monoclinic
_symmetry_space_group_name_Hall 'P 2yb'
_symmetry_space_group_name_H-M 'P 1 21 1'
_cell_angle_alpha 90
_cell_angle_beta 126.7(2)
_cell_angle_gamma 90
_cell_formula_units_Z 2
_cell_length_a 12.897(4)
_cell_length_b 4.748(1)
_cell_length_c 12.888(4)
_cell_volume 632.758
_exptl_crystal_colour colorless
_exptl_crystal_density_diffrn 1.461
_exptl_crystal_description 'stout rectangular prism'
_refine_ls_R_factor_gt 0.0302
_refine_ls_wR_factor_gt 0.0302
_cod_original_sg_symbol_H-M 'P 21'
_cod_database_code 2000102

loop_
_symmetry_equiv_pos_site_id
_symmetry_equiv_pos_as_xyz
1 x,y,z
2 -x,1/2+y,-z

loop_
_atom_site_label
_atom_site_type_symbol
_atom_site_fract_x
_atom_site_fract_y
_atom_site_fract_z
O1 O 0.55813(8) 0.15610 0.21389(9)
O2 O 0.28852(7) 0.2287(2) 0.12958(7)
O3 O 0.48816(9) 0.5984(3) 0.43973(8)
O4 O 0.1725(1) -0.2066(3) -0.2989(1)
O5 O 0.27755(8) 0.1700(3) -0.19980(9)
N1 N 0.15970(8) 0.4368(3) -0.07552(8)
N2 N 0.1783(1) 0.0293(3) -0.25834(9)
C1 C 0.2861(1) 0.3139(3) 0.0214(1)
C2 C 0.1040(1) 0.6347(4) -0.0425(1)
C3 C 0.3991(1) 0.5153(4) 0.0761(1)
C4 C 0.4956(1) 0.4039(4) 0.2120(1)
C5 C -0.0226(1) 0.6605(4) -0.1394(1)
C6 C -0.1669(1) 0.4141(5) -0.3612(1)
C7 C 0.4087(1) 0.3158(3) 0.2487(1)
C8 C -0.1670(1) 0.2212(5) -0.4388(1)
C9 C 0.3786(1) 0.5422(4) 0.3093(1)
C10 C -0.0536(1) 0.0874(5) -0.4009(1)
C11 C 0.0619(1) 0.1518(4) -0.2826(1)
C12 C 0.0643(1) 0.3386(3) -0.1981(1)
C13 C -0.0521(1) 0.4769(4) -0.2394(1)
H1 H 0.297(1) 0.142(4) -0.013(1)
H2 H 0.157(1) 0.727(4) 0.042(1)
H3 H 0.432(1) 0.507(4) 0.026(1)
H4 H 0.372(1) 0.712(3) 0.077(1)
H5 H 0.620(1) 0.190(4) 0.221(1)
H6 H -0.0786(9) 0.773(3) -0.139(1)
H7 H 0.556(1) 0.537(3) 0.265(1)
H8 H -0.245(1) 0.522(4) -0.392(1)
H9 H 0.4447(9) 0.150(3) 0.3039(9)
H10 H 0.302(1) 0.483(3) 0.305(1)
H11 H 0.507(1) 0.437(4) 0.483(1)
H12 H -0.241(1) 0.183(4) -0.519(1)
H13 H 0.361(1) 0.737(4) 0.264(1)
H14 H -0.048(1) -0.049(4) -0.448(1)

loop_
_atom_type_symbol
_atom_type_radius_bond
C 0.68
H 0.23
N 0.68
O 0.68
